data_7042280
loop_
_publ_author_name
'S\^irbu, Angela'
'Palamarciuc, Oleg'
'Babak, Maria V.'
'Lim, Jia Min'
'Ohui, Kateryna'
'Enyedy, Eva A.'
'Shova, Sergiu'
'Darvasiov\'a, Denisa'
'Rapta, Peter'
'Ang, Wee Han'
'Arion, Vladimir B.'

_publ_section_title
;
 Copper(ii) thiosemicarbazone complexes induce marked ROS accumulation and
 promote nrf2-mediated antioxidant response in highly resistant breast
 cancer cells.
;
_journal_issue 12
_journal_name_full 'Dalton transactions (Cambridge, England : 2003)'
_journal_page_first 3833
_journal_page_last 3847
_journal_paper_doi 10.1039/c7dt00283a
_journal_volume 46
_journal_year 2017
_chemical_formula_moiety 'C16 H20 Cu2 N6 O11 S4'
_chemical_formula_sum 'C16 H20 Cu2 N6 O11 S4'
_chemical_formula_weight 727.70
_space_group_crystal_system monoclinic
_space_group_IT_number 14
_space_group_name_Hall '-P 2ybc'
_space_group_name_H-M_alt 'P 1 21/c 1'
_symmetry_space_group_name_Hall '-P 2ybc'
_symmetry_space_group_name_H-M 'P 1 21/c 1'
_atom_sites_solution_hydrogens mixed
_atom_sites_solution_primary direct
_audit_creation_date 2016-11-04
_audit_creation_method
;
Olex2 1.2
(compiled 2016.09.09 svn.r3337 for OlexSys, GUI svn.r5227)
;
_cell_angle_alpha 90
_cell_angle_beta 96.219(5)
_cell_angle_gamma 90
_cell_formula_units_Z 4
_cell_length_a 13.5205(8)
_cell_length_b 11.0919(6)
_cell_length_c 16.2446(9)
_cell_measurement_reflns_used 1850
_cell_measurement_temperature 100(2)
_cell_measurement_theta_max 133
_cell_measurement_theta_min 10
_cell_volume 2421.8(2)
_computing_molecular_graphics 'Olex2 (Dolomanov et al., 2009)'
_computing_publication_material 'Olex2 (Dolomanov et al., 2009)'
_computing_structure_refinement 'ShelXL (Sheldrick, 2008)'
_computing_structure_solution 'ShelXT (Sheldrick, 2015)'
_diffrn_ambient_temperature 100(2)
_diffrn_measured_fraction_theta_full 0.987
_diffrn_measured_fraction_theta_max 0.987
_diffrn_measurement_device_type 'SuperNova, Dual, Cu at zero, Eos'
_diffrn_measurement_method '\w scans'
_diffrn_radiation_type CuK\a
_diffrn_radiation_wavelength 1.54184
_diffrn_reflns_av_R_equivalents 0.0370
_diffrn_reflns_av_unetI/netI 0.0470
_diffrn_reflns_Laue_measured_fraction_full 0.987
_diffrn_reflns_Laue_measured_fraction_max 0.987
_diffrn_reflns_limit_h_max 16
_diffrn_reflns_limit_h_min -16
_diffrn_reflns_limit_k_max 10
_diffrn_reflns_limit_k_min -13
_diffrn_reflns_limit_l_max 19
_diffrn_reflns_limit_l_min -12
_diffrn_reflns_number 9210
_diffrn_reflns_point_group_measured_fraction_full 0.987
_diffrn_reflns_point_group_measured_fraction_max 0.987
_diffrn_reflns_theta_full 66.592
_diffrn_reflns_theta_max 66.592
_diffrn_reflns_theta_min 4.837
_diffrn_standards_decay_% 3
_diffrn_standards_interval_count 50
_diffrn_standards_interval_time 100
_diffrn_standards_number 20
_exptl_absorpt_coefficient_mu 6.054
_exptl_absorpt_correction_T_max 0.901
_exptl_absorpt_correction_T_min 0.752
_exptl_absorpt_correction_type numerical
_exptl_crystal_colour 'clear dark green'
_exptl_crystal_colour_lustre clear
_exptl_crystal_colour_modifier dark
_exptl_crystal_colour_primary green
_exptl_crystal_density_diffrn 1.996
_exptl_crystal_description prism
_exptl_crystal_F_000 1472
_exptl_crystal_size_max 0.29
_exptl_crystal_size_mid 0.05
_exptl_crystal_size_min 0.03
_refine_diff_density_max 0.680
_refine_diff_density_min -0.567
_refine_diff_density_rms 0.094
_refine_ls_extinction_method none
_refine_ls_goodness_of_fit_ref 1.040
_refine_ls_hydrogen_treatment mixed
_refine_ls_matrix_type full
_refine_ls_number_parameters 387
_refine_ls_number_reflns 4226
_refine_ls_number_restraints 0
_refine_ls_restrained_S_all 1.040
_refine_ls_R_factor_all 0.0389
_refine_ls_R_factor_gt 0.0334
_refine_ls_shift/su_max 0.001
_refine_ls_shift/su_mean 0.000
_refine_ls_structure_factor_coef Fsqd
_refine_ls_weighting_details 'w=1/[\s^2^(Fo^2^)+(0.0464P)^2^+1.7015P] where P=(Fo^2^+2Fc^2^)/3'
_refine_ls_weighting_scheme calc
_refine_ls_wR_factor_gt 0.0865
_refine_ls_wR_factor_ref 0.0894
_reflns_Friedel_coverage 0.000
_reflns_number_gt 3697
_reflns_number_total 4226
_reflns_threshold_expression 'I > 2\s(I)'
_cod_data_source_file c7dt00283a1.cif
_cod_data_source_block sample_11
_cod_depositor_comments 'Adding full bibliography for 7042280--7042281.cif.'
_cod_database_code 7042280
_shelx_space_group_comment
;
The symmetry employed for this shelxl refinement is uniquely defined
by the following loop, which should always be used as a source of
symmetry information in preference to the above space-group names.
They are only intended as comments.
;
_olex2_refinement_description
;
1. Fixed Uiso
 At 1.2 times of:
  All C(H) groups, All N(H) groups, All N(H,H) groups
 At 1.5 times of:
  All O(H,H) groups
2.a Riding coordinates:
 O1WA(H1WA,H1WB), O1WB(H1WC,H1WD), O2WB(H2WA,H2WB), N2A(H2A), N2B(H2B),
 N3A(H3AA,H3AB), N3B(H3BA,H3BB)
2.b Aromatic/amide H refined with riding coordinates:
 C5A(H5A)
;
_shelx_shelxl_version_number 2014/7
_olex2_submission_special_instructions 'No special instructions were received'

loop_
_space_group_symop_operation_xyz
'x, y, z'
'-x, y+1/2, -z+1/2'
'-x, -y, -z'
'x, -y-1/2, z-1/2'

loop_
_atom_site_label
_atom_site_type_symbol
_atom_site_fract_x
_atom_site_fract_y
_atom_site_fract_z
_atom_site_U_iso_or_equiv
_atom_site_adp_type
_atom_site_occupancy
_atom_site_site_symmetry_order
_atom_site_calc_flag
_atom_site_refinement_flags_posn
Cu1A Cu 0.09948(3) 0.72069(4) 0.38864(2) 0.01384(12) Uani 1 1 d .
Cu1B Cu 0.35676(3) 0.37897(4) 0.80706(2) 0.01290(12) Uani 1 1 d .
S1A S 0.06043(6) 0.80064(6) 0.25982(4) 0.01815(17) Uani 1 1 d .
S1B S 0.36690(6) 0.18511(6) 0.85181(4) 0.01539(16) Uani 1 1 d .
S2A S 0.19955(5) 0.13947(6) 0.58572(4) 0.01237(16) Uani 1 1 d .
S2B S 0.35729(5) 0.74641(6) 0.43630(4) 0.01178(15) Uani 1 1 d .
O1A O 0.10120(15) 0.64246(17) 0.49490(12) 0.0140(4) Uani 1 1 d .
O1B O 0.34550(16) 0.53893(18) 0.76703(12) 0.0164(4) Uani 1 1 d .
O1WA O 0.06266(16) 0.87495(19) 0.43816(13) 0.0193(5) Uani 1 1 d .
H1WA H 0.0026 0.8960 0.4442 0.027(10) Uiso 1 1 d R
H1WB H 0.1098 0.9147 0.4650 0.09(2) Uiso 1 1 d R
O1WB O 0.49430(15) 0.44635(18) 0.89529(12) 0.0169(4) Uani 1 1 d .
H1WC H 0.5137 0.3918 0.9338 0.025 Uiso 1 1 d R
H1WD H 0.4804 0.5137 0.9213 0.025 Uiso 1 1 d R
O2A O 0.20035(15) 0.13009(18) 0.67524(12) 0.0157(4) Uani 1 1 d .
O2B O 0.26310(15) 0.81199(18) 0.41759(12) 0.0155(4) Uani 1 1 d .
O2WB O 0.26949(15) 0.43987(18) 0.89116(12) 0.0175(4) Uani 1 1 d .
H2WA H 0.2858 0.4204 0.9434 0.043(13) Uiso 1 1 d R
H2WB H 0.2648 0.5167 0.8830 0.054(15) Uiso 1 1 d R
O3A O 0.29594(15) 0.11751(18) 0.55582(12) 0.0162(4) Uani 1 1 d .
O3B O 0.44205(15) 0.83027(18) 0.44781(12) 0.0165(4) Uani 1 1 d .
O4A O 0.12302(15) 0.05980(18) 0.54205(12) 0.0162(4) Uani 1 1 d .
O4B O 0.37146(16) 0.65200(19) 0.37726(12) 0.0179(4) Uani 1 1 d .
N1A N 0.12254(18) 0.5701(2) 0.33189(14) 0.0147(5) Uani 1 1 d .
N1B N 0.39960(18) 0.3207(2) 0.70294(15) 0.0126(5) Uani 1 1 d .
N2A N 0.1214(2) 0.5753(2) 0.24638(14) 0.0168(5) Uani 1 1 d .
H2A H 0.1388 0.5158 0.2203 0.023(10) Uiso 1 1 d R
N2B N 0.42491(19) 0.2004(2) 0.70046(14) 0.0134(5) Uani 1 1 d .
H2B H 0.4543 0.1725 0.6601 0.016 Uiso 1 1 d R
N3A N 0.0875(2) 0.6747(2) 0.12424(15) 0.0175(5) Uani 1 1 d .
H3AA H 0.1030 0.6104 0.0990 0.021 Uiso 1 1 d R
H3AB H 0.0690 0.7382 0.0963 0.021 Uiso 1 1 d R
N3B N 0.41164(19) 0.0101(2) 0.75083(15) 0.0148(5) Uani 1 1 d .
H3BA H 0.4005 -0.0349 0.7919 0.023(10) Uiso 1 1 d R
H3BB H 0.4331 -0.0150 0.7101 0.023(10) Uiso 1 1 d R
C1A C 0.1201(2) 0.5296(3) 0.51195(18) 0.0141(6) Uani 1 1 d .
C1B C 0.3498(2) 0.5789(3) 0.69280(17) 0.0134(6) Uani 1 1 d .
C2A C 0.1213(2) 0.4896(3) 0.59526(18) 0.0155(6) Uani 1 1 d .
H2AA H 0.108(3) 0.548(4) 0.639(2) 0.025(10) Uiso 1 1 d .
C2B C 0.3269(2) 0.7024(3) 0.67721(18) 0.0140(6) Uani 1 1 d .
H2BA H 0.312(3) 0.750(3) 0.719(2) 0.015(8) Uiso 1 1 d .
C3A C 0.1428(2) 0.3728(3) 0.61831(18) 0.0158(6) Uani 1 1 d .
H3A H 0.147(2) 0.342(3) 0.674(2) 0.015(8) Uiso 1 1 d .
C3B C 0.3274(2) 0.7505(3) 0.59908(18) 0.0138(6) Uani 1 1 d .
H3B H 0.309(2) 0.836(3) 0.5854(19) 0.010(8) Uiso 1 1 d .
C4A C 0.1648(2) 0.2879(3) 0.55857(18) 0.0138(6) Uani 1 1 d .
C4B C 0.3528(2) 0.6782(3) 0.53354(17) 0.0132(6) Uani 1 1 d .
C5A C 0.1618(2) 0.3222(3) 0.47657(17) 0.0142(6) Uani 1 1 d .
H5A H 0.1744 0.2640 0.4361 0.017 Uiso 1 1 calc R
C5B C 0.3768(2) 0.5584(3) 0.54631(17) 0.0125(6) Uani 1 1 d .
H5B H 0.395(3) 0.512(3) 0.502(2) 0.018(9) Uiso 1 1 d .
C6A C 0.1404(2) 0.4415(3) 0.45213(17) 0.0140(6) Uani 1 1 d .
C6B C 0.3752(2) 0.5066(3) 0.62523(17) 0.0127(6) Uani 1 1 d .
C7A C 0.1393(2) 0.4659(3) 0.36471(17) 0.0143(6) Uani 1 1 d .
H7A H 0.149(2) 0.393(3) 0.3309(19) 0.008(7) Uiso 1 1 d .
C7B C 0.3998(2) 0.3808(3) 0.63414(17) 0.0119(6) Uani 1 1 d .
H7B H 0.422(2) 0.338(3) 0.586(2) 0.007(7) Uiso 1 1 d .
C8A C 0.0922(2) 0.6761(3) 0.20606(18) 0.0160(6) Uani 1 1 d .
C8B C 0.4030(2) 0.1269(3) 0.76213(17) 0.0138(6) Uani 1 1 d .

loop_
_atom_site_aniso_label
_atom_site_aniso_U_11
_atom_site_aniso_U_22
_atom_site_aniso_U_33
_atom_site_aniso_U_23
_atom_site_aniso_U_13
_atom_site_aniso_U_12
Cu1A 0.0216(2) 0.0097(2) 0.0106(2) -0.00043(15) 0.00350(17) 0.00187(16)
Cu1B 0.0201(2) 0.0093(2) 0.0099(2) 0.00079(15) 0.00441(17) 0.00026(16)
S1A 0.0306(4) 0.0117(3) 0.0125(3) 0.0010(3) 0.0042(3) 0.0048(3)
S1B 0.0252(4) 0.0102(3) 0.0118(3) 0.0015(2) 0.0064(3) 0.0004(3)
S2A 0.0163(3) 0.0104(3) 0.0106(3) 0.0007(2) 0.0028(3) 0.0000(3)
S2B 0.0174(3) 0.0087(3) 0.0097(3) 0.0010(2) 0.0034(3) -0.0001(2)
O1A 0.0189(10) 0.0101(10) 0.0131(9) -0.0010(8) 0.0017(8) 0.0012(8)
O1B 0.0274(11) 0.0116(10) 0.0107(10) 0.0004(8) 0.0045(8) 0.0009(8)
O1WA 0.0191(11) 0.0152(10) 0.0239(11) -0.0076(8) 0.0041(9) 0.0015(8)
O1WB 0.0250(11) 0.0125(10) 0.0132(9) -0.0018(8) 0.0016(8) 0.0027(8)
O2A 0.0221(11) 0.0142(10) 0.0108(10) 0.0027(8) 0.0027(8) 0.0000(8)
O2B 0.0189(11) 0.0130(10) 0.0148(10) 0.0038(8) 0.0026(8) 0.0021(8)
O2WB 0.0250(11) 0.0131(11) 0.0158(10) 0.0012(8) 0.0078(9) 0.0012(8)
O3A 0.0182(11) 0.0175(10) 0.0133(10) -0.0007(8) 0.0033(8) 0.0008(8)
O3B 0.0199(10) 0.0138(10) 0.0161(10) 0.0022(8) 0.0035(8) -0.0016(8)
O4A 0.0183(10) 0.0119(10) 0.0185(10) -0.0020(8) 0.0028(8) -0.0010(8)
O4B 0.0299(12) 0.0128(10) 0.0113(10) 0.0000(8) 0.0041(9) 0.0003(9)
N1A 0.0196(13) 0.0144(12) 0.0103(11) -0.0014(9) 0.0029(10) 0.0006(10)
N1B 0.0161(12) 0.0085(11) 0.0135(11) 0.0004(9) 0.0025(9) 0.0003(9)
N2A 0.0282(14) 0.0141(12) 0.0084(11) 0.0001(9) 0.0033(10) 0.0019(10)
N2B 0.0221(13) 0.0094(11) 0.0094(11) 0.0013(9) 0.0047(10) 0.0019(9)
N3A 0.0306(14) 0.0109(12) 0.0113(11) 0.0001(9) 0.0037(10) 0.0026(10)
N3B 0.0226(13) 0.0099(12) 0.0123(12) 0.0014(9) 0.0040(10) 0.0019(9)
C1A 0.0146(14) 0.0128(14) 0.0152(14) -0.0018(11) 0.0035(11) -0.0023(11)
C1B 0.0142(14) 0.0136(14) 0.0123(13) 0.0017(11) 0.0014(11) -0.0004(11)
C2A 0.0185(15) 0.0137(14) 0.0149(14) -0.0018(11) 0.0050(12) -0.0001(11)
C2B 0.0193(15) 0.0107(14) 0.0126(14) -0.0034(11) 0.0039(11) -0.0001(11)
C3A 0.0193(15) 0.0164(15) 0.0124(14) -0.0003(11) 0.0049(12) -0.0022(11)
C3B 0.0142(14) 0.0120(14) 0.0149(14) 0.0000(11) 0.0000(11) 0.0001(11)
C4A 0.0157(14) 0.0113(14) 0.0147(14) -0.0001(11) 0.0034(11) -0.0032(11)
C4B 0.0152(14) 0.0126(14) 0.0117(13) 0.0028(11) 0.0014(11) -0.0012(11)
C5A 0.0169(14) 0.0130(14) 0.0128(14) -0.0013(11) 0.0028(11) 0.0012(11)
C5B 0.0138(14) 0.0133(14) 0.0109(13) -0.0012(11) 0.0033(11) -0.0002(11)
C6A 0.0179(14) 0.0123(14) 0.0120(13) -0.0004(11) 0.0022(11) -0.0002(11)
C6B 0.0140(14) 0.0105(13) 0.0132(13) 0.0017(10) 0.0000(11) -0.0018(10)
C7A 0.0189(15) 0.0131(14) 0.0115(13) -0.0008(11) 0.0045(11) 0.0008(11)
C7B 0.0115(13) 0.0117(14) 0.0126(13) -0.0011(11) 0.0016(11) -0.0022(10)
C8A 0.0191(15) 0.0142(14) 0.0153(14) -0.0006(11) 0.0040(11) 0.0000(11)
C8B 0.0171(14) 0.0126(14) 0.0117(13) -0.0006(10) 0.0011(11) -0.0024(11)

loop_
_atom_type_symbol
_atom_type_description
_atom_type_scat_dispersion_real
_atom_type_scat_dispersion_imag
_atom_type_scat_source
C C 0.0181 0.0091 'International Tables Vol C Tables 4.2.6.8 and 6.1.1.4'
H H 0.0000 0.0000 'International Tables Vol C Tables 4.2.6.8 and 6.1.1.4'
Cu Cu -1.9646 0.5888 'International Tables Vol C Tables 4.2.6.8 and 6.1.1.4'
N N 0.0311 0.0180 'International Tables Vol C Tables 4.2.6.8 and 6.1.1.4'
O O 0.0492 0.0322 'International Tables Vol C Tables 4.2.6.8 and 6.1.1.4'
S S 0.3331 0.5567 'International Tables Vol C Tables 4.2.6.8 and 6.1.1.4'

loop_
_geom_angle_atom_site_label_1
_geom_angle_atom_site_label_2
_geom_angle_atom_site_label_3
_geom_angle
S1A Cu1A O2B 97.51(5)
O1A Cu1A S1A 167.00(7)
O1A Cu1A O1WA 90.25(9)
O1A Cu1A O2B 95.26(8)
O1A Cu1A N1A 92.90(9)
O1WA Cu1A S1A 89.62(7)
O1WA Cu1A O2B 79.91(8)
N1A Cu1A S1A 86.12(7)
N1A Cu1A O1WA 173.84(10)
N1A Cu1A O2B 105.05(9)
S1B Cu1B O1WB 95.16(6)
O1B Cu1B S1B 178.24(7)
O1B Cu1B O1WB 86.56(8)
O1B Cu1B O2WB 83.53(8)
O1B Cu1B N1B 91.88(9)
O2WB Cu1B S1B 96.89(6)
O2WB Cu1B O1WB 87.86(8)
N1B Cu1B S1B 87.18(7)
N1B Cu1B O1WB 110.15(9)
N1B Cu1B O2WB 161.18(10)
C8A S1A Cu1A 96.22(11)
C8B S1B Cu1B 95.59(10)
O2A S2A O3A 114.20(12)
O2A S2A O4A 111.38(12)
O2A S2A C4A 106.90(13)
O3A S2A O4A 110.09(12)
O3A S2A C4A 107.30(13)
O4A S2A C4A 106.56(13)
O2B S2B O3B 111.02(12)
O2B S2B C4B 106.59(13)
O3B S2B C4B 105.07(13)
O4B S2B O2B 113.28(13)
O4B S2B O3B 112.61(12)
O4B S2B C4B 107.69(13)
C1A O1A Cu1A 127.30(18)
C1B O1B Cu1B 129.31(18)
Cu1A O1WA H1WA 124.3
Cu1A O1WA H1WB 116.5
H1WA O1WA H1WB 117.6
Cu1B O1WB H1WC 111.5
Cu1B O1WB H1WD 111.3
H1WC O1WB H1WD 107.3
S2B O2B Cu1A 125.70(12)
Cu1B O2WB H2WA 117.8
Cu1B O2WB H2WB 105.4
H2WA O2WB H2WB 113.4
N2A N1A Cu1A 116.87(18)
C7A N1A Cu1A 127.3(2)
C7A N1A N2A 115.8(2)
N2B N1B Cu1B 116.26(17)
C7B N1B Cu1B 127.0(2)
C7B N1B N2B 116.6(2)
N1A N2A H2A 120.2
C8A N2A N1A 119.8(2)
C8A N2A H2A 120.0
N1B N2B H2B 120.4
C8B N2B N1B 119.2(2)
C8B N2B H2B 120.4
H3AA N3A H3AB 120.0
C8A N3A H3AA 120.0
C8A N3A H3AB 120.0
H3BA N3B H3BB 123.4
C8B N3B H3BA 116.0
C8B N3B H3BB 120.2
O1A C1A C2A 119.0(3)
O1A C1A C6A 124.2(3)
C2A C1A C6A 116.8(3)
O1B C1B C2B 117.8(3)
O1B C1B C6B 124.2(3)
C2B C1B C6B 118.0(2)
C1A C2A H2AA 120(2)
C3A C2A C1A 122.3(3)
C3A C2A H2AA 118(2)
C1B C2B H2BA 120(2)
C3B C2B C1B 121.0(3)
C3B C2B H2BA 119(2)
C2A C3A H3A 126(2)
C2A C3A C4A 119.9(3)
C4A C3A H3A 114(2)
C2B C3B H3B 123.1(18)
C2B C3B C4B 120.2(3)
C4B C3B H3B 116.7(18)
C3A C4A S2A 121.7(2)
C5A C4A S2A 118.6(2)
C5A C4A C3A 119.6(3)
C3B C4B S2B 118.0(2)
C5B C4B S2B 121.3(2)
C5B C4B C3B 120.6(3)
C4A C5A H5A 119.5
C4A C5A C6A 121.1(3)
C6A C5A H5A 119.5
C4B C5B H5B 119(2)
C4B C5B C6B 120.2(3)
C6B C5B H5B 120(2)
C1A C6A C7A 124.0(3)
C5A C6A C1A 120.2(3)
C5A C6A C7A 115.8(3)
C1B C6B C7B 122.6(3)
C5B C6B C1B 119.9(3)
C5B C6B C7B 117.5(3)
N1A C7A C6A 124.1(3)
N1A C7A H7A 122.1(18)
C6A C7A H7A 113.7(18)
N1B C7B C6B 124.2(3)
N1B C7B H7B 117.5(19)
C6B C7B H7B 118.2(19)
N2A C8A S1A 120.2(2)
N3A C8A S1A 122.3(2)
N3A C8A N2A 117.6(3)
N2B C8B S1B 120.7(2)
N3B C8B S1B 121.8(2)
N3B C8B N2B 117.5(3)

loop_
_geom_bond_atom_site_label_1
_geom_bond_atom_site_label_2
_geom_bond_distance
Cu1A S1A 2.2814(8)
Cu1A O1A 1.930(2)
Cu1A O1WA 1.977(2)
Cu1A O2B 2.432(2)
Cu1A N1A 1.950(2)
Cu1B S1B 2.2692(8)
Cu1B O1B 1.890(2)
Cu1B O1WB 2.344(2)
Cu1B O2WB 2.016(2)
Cu1B N1B 1.956(2)
S1A C8A 1.713(3)
S1B C8B 1.712(3)
S2A O2A 1.457(2)
S2A O3A 1.460(2)
S2A O4A 1.482(2)
S2A C4A 1.755(3)
S2B O2B 1.470(2)
S2B O3B 1.472(2)
S2B O4B 1.447(2)
S2B C4B 1.759(3)
O1A C1A 1.301(4)
O1B C1B 1.292(3)
O1WA H1WA 0.8602
O1WA H1WB 0.8545
O1WB H1WC 0.8893
O1WB H1WD 0.8890
O2WB H2WA 0.8802
O2WB H2WB 0.8637
N1A N2A 1.389(3)
N1A C7A 1.283(4)
N1B N2B 1.380(3)
N1B C7B 1.301(4)
N2A H2A 0.8324
N2A C8A 1.334(4)
N2B H2B 0.8601
N2B C8B 1.349(4)
N3A H3AA 0.8601
N3A H3AB 0.8601
N3A C8A 1.324(4)
N3B H3BA 0.8594
N3B H3BB 0.8002
N3B C8B 1.316(4)
C1A C2A 1.423(4)
C1A C6A 1.426(4)
C1B C2B 1.420(4)
C1B C6B 1.431(4)
C2A H2AA 0.99(4)
C2A C3A 1.370(4)
C2B H2BA 0.90(4)
C2B C3B 1.377(4)
C3A H3A 0.96(4)
C3A C4A 1.407(4)
C3B H3B 1.00(4)
C3B C4B 1.405(4)
C4A C5A 1.382(4)
C4B C5B 1.378(4)
C5A H5A 0.9500
C5A C6A 1.403(4)
C5B H5B 0.94(4)
C5B C6B 1.407(4)
C6A C7A 1.444(4)
C6B C7B 1.438(4)
C7A H7A 0.99(3)
C7B H7B 0.98(3)

loop_
_geom_hbond_atom_site_label_D
_geom_hbond_atom_site_label_H
_geom_hbond_atom_site_label_A
_geom_hbond_distance_DH
_geom_hbond_distance_HA
_geom_hbond_distance_DA
_geom_hbond_angle_DHA
_geom_hbond_site_symmetry_A
O1WA H1WA O4A 0.86 1.81 2.665(3) 179.5 3_566
O1WA H1WB O4A 0.85 2.04 2.724(3) 137.1 1_565
O1WB H1WD O3B 0.89 1.87 2.738(3) 165.0 4_576
O2WB H2WA O3A 0.88 1.86 2.735(3) 169.6 4_566
N2A H2A O2A 0.83 1.99 2.817(3) 169.3 4_565
N2B H2B O3B 0.86 2.36 3.177(3) 158.7 3_666
N3A H3AA O1WA 0.86 2.62 3.055(3) 112.9 4_575
N3A H3AA O4A 0.86 2.13 2.986(3) 172.0 4_565
N3A H3AB O1A 0.86 2.19 2.940(3) 145.1 4_575
N3B H3BA O4B 0.86 1.97 2.826(3) 173.8 4_566

loop_
_geom_torsion_atom_site_label_1
_geom_torsion_atom_site_label_2
_geom_torsion_atom_site_label_3
_geom_torsion_atom_site_label_4
_geom_torsion
Cu1A S1A C8A N2A 3.9(3)
Cu1A S1A C8A N3A -177.3(2)
Cu1A O1A C1A C2A 177.7(2)
Cu1A O1A C1A C6A -2.0(4)
Cu1A N1A N2A C8A -8.8(4)
Cu1A N1A C7A C6A 2.3(4)
Cu1B S1B C8B N2B 7.0(2)
Cu1B S1B C8B N3B -173.7(2)
Cu1B O1B C1B C2B 172.5(2)
Cu1B O1B C1B C6B -7.0(4)
Cu1B N1B N2B C8B 11.3(3)
Cu1B N1B C7B C6B 5.4(4)
S2A C4A C5A C6A -176.1(2)
S2B C4B C5B C6B 178.3(2)
O1A C1A C2A C3A -178.5(3)
O1A C1A C6A C5A 178.8(3)
O1A C1A C6A C7A -2.2(5)
O1B C1B C2B C3B -178.3(3)
O1B C1B C6B C5B 179.3(3)
O1B C1B C6B C7B -0.6(5)
O1WB Cu1B O1B C1B 120.0(2)
O2A S2A C4A C3A -0.6(3)
O2A S2A C4A C5A 177.7(2)
O2B S2B C4B C3B -50.5(3)
O2B S2B C4B C5B 131.7(2)
O2WB Cu1B O1B C1B -151.7(3)
O3A S2A C4A C3A -123.5(2)
O3A S2A C4A C5A 54.7(3)
O3B S2B O2B Cu1A 178.08(12)
O3B S2B C4B C3B 67.4(3)
O3B S2B C4B C5B -110.4(3)
O4A S2A C4A C3A 118.6(2)
O4A S2A C4A C5A -63.1(3)
O4B S2B O2B Cu1A 50.22(17)
O4B S2B C4B C3B -172.4(2)
O4B S2B C4B C5B 9.8(3)
N1A N2A C8A S1A 2.3(4)
N1A N2A C8A N3A -176.6(3)
N1B Cu1B O1B C1B 10.0(3)
N1B N2B C8B S1B -12.6(4)
N1B N2B C8B N3B 168.1(3)
N2A N1A C7A C6A -178.0(3)
N2B N1B C7B C6B 179.9(3)
C1A C2A C3A C4A 0.0(5)
C1A C6A C7A N1A 2.0(5)
C1B C2B C3B C4B -1.4(5)
C1B C6B C7B N1B 1.2(4)
C2A C1A C6A C5A -0.9(4)
C2A C1A C6A C7A 178.1(3)
C2A C3A C4A S2A 176.4(2)
C2A C3A C4A C5A -1.8(4)
C2B C1B C6B C5B -0.1(4)
C2B C1B C6B C7B 179.9(3)
C2B C3B C4B S2B -177.3(2)
C2B C3B C4B C5B 0.5(4)
C3A C4A C5A C6A 2.2(4)
C3B C4B C5B C6B 0.6(4)
C4A C5A C6A C1A -0.8(4)
C4A C5A C6A C7A -179.9(3)
C4B S2B O2B Cu1A -68.03(16)
C4B C5B C6B C1B -0.8(4)
C4B C5B C6B C7B 179.2(3)
C5A C6A C7A N1A -179.0(3)
C5B C6B C7B N1B -178.7(3)
C6A C1A C2A C3A 1.3(4)
C6B C1B C2B C3B 1.2(4)
C7A N1A N2A C8A 171.5(3)
C7B N1B N2B C8B -163.9(3)
